data_4067727
loop_
_publ_author_name
'Wallner, Andreas'
'Hlina, Johann'
'Konopa, Tina'
'Wagner, Harald'
'Baumgartner, Judith'
'Marschner, Christoph'
'Fl\"orke, Ulrich'

_publ_section_title
;
 Cyclic and Bicyclic Methylpolysilanes and Some Oligosilanylene-Bridged
 Derivatives
;
_journal_issue 12
_journal_name_full Organometallics
_journal_page_first 2660
_journal_paper_doi 10.1021/om901104h
_journal_volume 29
_journal_year 2010
_chemical_formula_sum 'C16 H48 Si8'
_chemical_formula_weight 465.26
_chemical_name_systematic
; 
 ? 
;
_space_group_IT_number 2
_symmetry_cell_setting triclinic
_symmetry_space_group_name_Hall '-P 1'
_symmetry_space_group_name_H-M 'P -1'
_atom_sites_solution_hydrogens geom
_atom_sites_solution_primary direct
_atom_sites_solution_secondary difmap
_audit_creation_method SHELXL-97
_cell_angle_alpha 76.07(3)
_cell_angle_beta 81.57(3)
_cell_angle_gamma 65.31(3)
_cell_formula_units_Z 1
_cell_length_a 9.1197(18)
_cell_length_b 9.4068(19)
_cell_length_c 9.870(2)
_cell_measurement_reflns_used 4188
_cell_measurement_temperature 150(2)
_cell_measurement_theta_max 52.545
_cell_measurement_theta_min 4.844
_cell_volume 745.7(3)
_computing_cell_refinement 'Bruker XSCANS'
_computing_data_collection 'Bruker XSCANS'
_computing_data_reduction 'Bruker SHELXTL'
_computing_molecular_graphics 'Bruker SHELXTL'
_computing_publication_material 'Bruker SHELXTL'
_computing_structure_refinement 'SHELXL-97 (Sheldrick, 1997)'
_computing_structure_solution 'SHELXS-97 (Sheldrick, 1990)'
_diffrn_ambient_temperature 150(2)
_diffrn_measured_fraction_theta_full 0.984
_diffrn_measured_fraction_theta_max 0.984
_diffrn_measurement_device_type 'SMART APEX'
_diffrn_measurement_method '\w scans'
_diffrn_radiation_monochromator graphite
_diffrn_radiation_source 'fine-focus sealed tube'
_diffrn_radiation_type MoK\a
_diffrn_radiation_wavelength 0.71073
_diffrn_reflns_av_R_equivalents 0.0231
_diffrn_reflns_av_sigmaI/netI 0.0330
_diffrn_reflns_limit_h_max 11
_diffrn_reflns_limit_h_min -11
_diffrn_reflns_limit_k_max 11
_diffrn_reflns_limit_k_min -11
_diffrn_reflns_limit_l_max 12
_diffrn_reflns_limit_l_min -12
_diffrn_reflns_number 5952
_diffrn_reflns_theta_full 26.35
_diffrn_reflns_theta_max 26.35
_diffrn_reflns_theta_min 2.13
_exptl_absorpt_coefficient_mu 0.361
_exptl_absorpt_correction_T_max 0.9247
_exptl_absorpt_correction_T_min 0.8840
_exptl_absorpt_correction_type multi-scan
_exptl_absorpt_process_details SADABS
_exptl_crystal_colour colorless
_exptl_crystal_density_diffrn 1.036
_exptl_crystal_density_method 'not measured'
_exptl_crystal_description blocks
_exptl_crystal_F_000 256
_exptl_crystal_size_max 0.35
_exptl_crystal_size_mid 0.28
_exptl_crystal_size_min 0.22
_refine_diff_density_max 0.358
_refine_diff_density_min -0.177
_refine_diff_density_rms 0.057
_refine_ls_extinction_method none
_refine_ls_goodness_of_fit_ref 1.107
_refine_ls_hydrogen_treatment constr
_refine_ls_matrix_type full
_refine_ls_number_parameters 117
_refine_ls_number_reflns 3004
_refine_ls_number_restraints 0
_refine_ls_restrained_S_all 1.107
_refine_ls_R_factor_all 0.0398
_refine_ls_R_factor_gt 0.0366
_refine_ls_shift/su_max 0.001
_refine_ls_shift/su_mean 0.000
_refine_ls_structure_factor_coef Fsqd
_refine_ls_weighting_details 'calc w=1/[\s^2^(Fo^2^)+(0.0395P)^2^+0.3042P] where P=(Fo^2^+2Fc^2^)/3'
_refine_ls_weighting_scheme calc
_refine_ls_wR_factor_gt 0.0894
_refine_ls_wR_factor_ref 0.0916
_reflns_number_gt 2805
_reflns_number_total 3004
_reflns_threshold_expression >2sigma(I)
_cod_data_source_file om901104h_si_002.cif
_cod_data_source_block 1_511j
_cod_depositor_comments
;
The following automatic conversions were performed:

'_symmetry_cell_setting' value 'Triclinic' changed to 'triclinic'
according to /home/saulius/struct/CIF-dictionaries/cif_core.dic
dictionary named 'cif_core.dic' version 2.4.1 from 2010-06-29.

Automatic conversion script
Id: cif_fix_values 1715 2011-07-08 13:25:40Z adriana 
;
_cod_original_sg_symbol_H-M P-1
_cod_database_code 4067727

loop_
_symmetry_equiv_pos_as_xyz
'x, y, z'
'-x, -y, -z'

loop_
_atom_site_label
_atom_site_type_symbol
_atom_site_fract_x
_atom_site_fract_y
_atom_site_fract_z
_atom_site_U_iso_or_equiv
_atom_site_adp_type
_atom_site_occupancy
_atom_site_symmetry_multiplicity
_atom_site_calc_flag
_atom_site_refinement_flags
Si1 Si 0.03339(5) 0.37129(5) 0.15553(5) 0.02034(13) Uani 1 1 d .
Si2 Si 0.01548(6) 0.63550(5) 0.07147(5) 0.02233(14) Uani 1 1 d .
Si3 Si -0.16730(6) 0.33956(6) 0.32310(5) 0.02444(14) Uani 1 1 d .
Si4 Si 0.28926(6) 0.18671(6) 0.23015(5) 0.02577(14) Uani 1 1 d .
C1 C -0.1517(3) 0.7919(2) 0.1561(2) 0.0388(5) Uani 1 1 d .
H1A H -0.1299 0.7748 0.2543 0.058 Uiso 1 1 calc R
H1B H -0.2546 0.7844 0.1506 0.058 Uiso 1 1 calc R
H1C H -0.1579 0.8980 0.1075 0.058 Uiso 1 1 calc R
C2 C 0.2057(3) 0.6637(3) 0.0813(2) 0.0363(5) Uani 1 1 d .
H2A H 0.1904 0.7740 0.0382 0.054 Uiso 1 1 calc R
H2B H 0.2952 0.5903 0.0314 0.054 Uiso 1 1 calc R
H2C H 0.2307 0.6415 0.1794 0.054 Uiso 1 1 calc R
C3 C -0.1217(3) 0.3406(3) 0.5017(2) 0.0403(5) Uani 1 1 d .
H3A H -0.2114 0.3355 0.5680 0.060 Uiso 1 1 calc R
H3B H -0.1076 0.4388 0.4996 0.060 Uiso 1 1 calc R
H3C H -0.0223 0.2479 0.5309 0.060 Uiso 1 1 calc R
C4 C -0.1758(3) 0.1430(3) 0.3273(2) 0.0411(5) Uani 1 1 d .
H4A H -0.0713 0.0564 0.3536 0.062 Uiso 1 1 calc R
H4B H -0.1999 0.1403 0.2346 0.062 Uiso 1 1 calc R
H4C H -0.2605 0.1293 0.3959 0.062 Uiso 1 1 calc R
C5 C -0.3726(2) 0.5000(3) 0.2846(3) 0.0481(6) Uani 1 1 d .
H5A H -0.3973 0.5075 0.1892 0.072 Uiso 1 1 calc R
H5B H -0.3747 0.6023 0.2936 0.072 Uiso 1 1 calc R
H5C H -0.4533 0.4743 0.3509 0.072 Uiso 1 1 calc R
C6 C 0.4527(2) 0.2040(3) 0.0970(2) 0.0419(5) Uani 1 1 d .
H6A H 0.5576 0.1233 0.1295 0.063 Uiso 1 1 calc R
H6B H 0.4527 0.3106 0.0834 0.063 Uiso 1 1 calc R
H6C H 0.4333 0.1870 0.0082 0.063 Uiso 1 1 calc R
C7 C 0.3328(3) 0.2200(3) 0.3968(2) 0.0459(6) Uani 1 1 d .
H7A H 0.2548 0.2023 0.4712 0.069 Uiso 1 1 calc R
H7B H 0.3241 0.3299 0.3836 0.069 Uiso 1 1 calc R
H7C H 0.4425 0.1454 0.4228 0.069 Uiso 1 1 calc R
C8 C 0.3018(3) -0.0218(2) 0.2596(3) 0.0459(6) Uani 1 1 d .
H8A H 0.2827 -0.0422 0.1724 0.069 Uiso 1 1 calc R
H8B H 0.2198 -0.0352 0.3317 0.069 Uiso 1 1 calc R
H8C H 0.4093 -0.0973 0.2903 0.069 Uiso 1 1 calc R

loop_
_atom_site_aniso_label
_atom_site_aniso_U_11
_atom_site_aniso_U_22
_atom_site_aniso_U_33
_atom_site_aniso_U_23
_atom_site_aniso_U_13
_atom_site_aniso_U_12
Si1 0.0188(2) 0.0196(2) 0.0209(2) -0.00226(18) -0.00181(18) -0.00672(18)
Si2 0.0238(3) 0.0205(2) 0.0233(3) -0.00468(19) -0.00232(19) -0.00895(19)
Si3 0.0226(3) 0.0254(3) 0.0243(3) -0.0029(2) 0.00024(19) -0.0101(2)
Si4 0.0201(3) 0.0233(3) 0.0286(3) -0.0024(2) -0.0029(2) -0.0045(2)
C1 0.0446(12) 0.0310(10) 0.0366(11) -0.0155(9) -0.0001(9) -0.0069(9)
C2 0.0393(11) 0.0431(12) 0.0365(11) -0.0040(9) -0.0080(9) -0.0263(10)
C3 0.0479(13) 0.0512(13) 0.0289(10) -0.0104(9) 0.0041(9) -0.0275(11)
C4 0.0464(13) 0.0389(11) 0.0465(13) -0.0068(10) 0.0014(10) -0.0273(10)
C5 0.0247(10) 0.0485(13) 0.0534(14) 0.0020(11) 0.0046(10) -0.0062(9)
C6 0.0209(9) 0.0459(12) 0.0468(13) -0.0022(10) 0.0023(9) -0.0066(9)
C7 0.0353(12) 0.0541(14) 0.0429(13) -0.0121(11) -0.0136(10) -0.0076(10)
C8 0.0408(12) 0.0261(10) 0.0619(15) -0.0024(10) -0.0043(11) -0.0077(9)

loop_
_atom_type_symbol
_atom_type_description
_atom_type_scat_dispersion_real
_atom_type_scat_dispersion_imag
_atom_type_scat_source
C C 0.0033 0.0016 'International Tables Vol C Tables 4.2.6.8 and 6.1.1.4'
H H 0.0000 0.0000 'International Tables Vol C Tables 4.2.6.8 and 6.1.1.4'
Si Si 0.0817 0.0704 'International Tables Vol C Tables 4.2.6.8 and 6.1.1.4'

loop_
_geom_angle_atom_site_label_1
_geom_angle_atom_site_label_2
_geom_angle_atom_site_label_3
_geom_angle
_geom_angle_site_symmetry_3
Si3 Si1 Si4 109.90(4) .
Si3 Si1 Si2 116.33(4) .
Si4 Si1 Si2 114.25(4) .
Si3 Si1 Si2 112.63(3) 2_565
Si4 Si1 Si2 113.41(4) 2_565
Si2 Si1 Si2 89.03(4) 2_565
C1 Si2 C2 106.42(10) .
C1 Si2 Si1 115.30(8) .
C2 Si2 Si1 114.85(8) .
C1 Si2 Si1 114.97(8) 2_565
C2 Si2 Si1 114.18(7) 2_565
Si1 Si2 Si1 90.97(4) 2_565
C5 Si3 C3 107.39(12) .
C5 Si3 C4 108.09(11) .
C3 Si3 C4 108.28(11) .
C5 Si3 Si1 112.84(8) .
C3 Si3 Si1 111.32(7) .
C4 Si3 Si1 108.79(8) .
C8 Si4 C6 107.83(11) .
C8 Si4 C7 108.53(12) .
C6 Si4 C7 107.43(11) .
C8 Si4 Si1 110.47(8) .
C6 Si4 Si1 111.29(7) .
C7 Si4 Si1 111.16(8) .

loop_
_geom_bond_atom_site_label_1
_geom_bond_atom_site_label_2
_geom_bond_distance
_geom_bond_site_symmetry_2
Si1 Si3 2.3464(10) .
Si1 Si4 2.3465(12) .
Si1 Si2 2.3664(9) .
Si1 Si2 2.3681(8) 2_565
Si2 C1 1.879(2) .
Si2 C2 1.880(2) .
Si2 Si1 2.3680(8) 2_565
Si3 C5 1.871(2) .
Si3 C3 1.872(2) .
Si3 C4 1.873(2) .
Si4 C8 1.869(2) .
Si4 C6 1.871(2) .
Si4 C7 1.872(2) .

loop_
_geom_torsion_atom_site_label_1
_geom_torsion_atom_site_label_2
_geom_torsion_atom_site_label_3
_geom_torsion_atom_site_label_4
_geom_torsion
_geom_torsion_site_symmetry_1
_geom_torsion_site_symmetry_4
Si3 Si1 Si2 C1 3.46(9) . .
Si4 Si1 Si2 C1 -126.28(8) . .
Si2 Si1 Si2 C1 118.36(9) 2_565 .
Si3 Si1 Si2 C2 127.76(8) . .
Si4 Si1 Si2 C2 -1.98(8) . .
Si2 Si1 Si2 C2 -117.34(8) 2_565 .
Si3 Si1 Si2 Si1 -114.90(4) . 2_565
Si4 Si1 Si2 Si1 115.35(4) . 2_565
Si2 Si1 Si2 Si1 0.0 2_565 2_565
Si4 Si1 Si3 C5 171.93(10) . .
Si2 Si1 Si3 C5 40.14(10) . .
Si2 Si1 Si3 C5 -60.58(10) 2_565 .
Si4 Si1 Si3 C3 51.11(9) . .
Si2 Si1 Si3 C3 -80.69(9) . .
Si2 Si1 Si3 C3 178.60(8) 2_565 .
Si4 Si1 Si3 C4 -68.13(9) . .
Si2 Si1 Si3 C4 160.07(8) . .
Si2 Si1 Si3 C4 59.36(9) 2_565 .
Si3 Si1 Si4 C8 58.59(9) . .
Si2 Si1 Si4 C8 -168.54(9) . .
Si2 Si1 Si4 C8 -68.47(9) 2_565 .
Si3 Si1 Si4 C6 178.35(9) . .
Si2 Si1 Si4 C6 -48.78(9) . .
Si2 Si1 Si4 C6 51.29(9) 2_565 .
Si3 Si1 Si4 C7 -61.95(9) . .
Si2 Si1 Si4 C7 70.92(9) . .
Si2 Si1 Si4 C7 170.99(9) 2_565 .
